data_4515400
loop_
_publ_author_name
'Wu, Zhen'
'Pan, Kai'
'Mo, Shenzhong'
'Wang, Bijun'
'Zhao, Xujie'
'Yin, Meizhen'

_publ_section_title
;
 Tetraphenylethene-Induced Free Volumes for the Isomerization of
 Spiropyran toward Multifunctional Materials in the Solid State.
;
_journal_issue 36
_journal_name_full 'ACS applied materials &amp; interfaces'
_journal_page_first 30879
_journal_page_last 30886
_journal_paper_doi 10.1021/acsami.8b10322
_journal_volume 10
_journal_year 2018
_chemical_formula_moiety 'C21 H20 N2 O5'
_chemical_formula_sum 'C21 H20 N2 O5'
_chemical_formula_weight 380.39
_space_group_crystal_system monoclinic
_space_group_IT_number 14
_space_group_name_Hall '-P 2ybc'
_space_group_name_H-M_alt 'P 1 21/c 1'
_atom_sites_solution_hydrogens geom
_atom_sites_solution_primary iterative
_audit_creation_date 2018-08-01
_audit_creation_method
;
Olex2 1.2
(compiled 2018.05.29 svn.r3508 for OlexSys, GUI svn.r5506)
;
_cell_angle_alpha 90
_cell_angle_beta 100.955(5)
_cell_angle_gamma 90
_cell_formula_units_Z 4
_cell_length_a 10.0146(4)
_cell_length_b 11.1886(6)
_cell_length_c 17.0626(8)
_cell_measurement_reflns_used 3002
_cell_measurement_temperature 105.5
_cell_measurement_theta_max 29.4778
_cell_measurement_theta_min 3.0319
_cell_volume 1877.01(16)
_computing_cell_refinement
;
CrysAlisPro, Agilent Technologies,
Version 1.171.35.11 (release 16-05-2011 CrysAlis171 .NET)
(compiled May 16 2011,17:55:39)
;
_computing_data_collection
;
CrysAlisPro, Agilent Technologies,
Version 1.171.35.11 (release 16-05-2011 CrysAlis171 .NET)
(compiled May 16 2011,17:55:39)
;
_computing_data_reduction
;
CrysAlisPro, Agilent Technologies,
Version 1.171.35.11 (release 16-05-2011 CrysAlis171 .NET)
(compiled May 16 2011,17:55:39)
;
_computing_molecular_graphics 'Olex2 (Dolomanov et al., 2009)'
_computing_publication_material 'Olex2 (Dolomanov et al., 2009)'
_computing_structure_refinement 'ShelXL (Sheldrick, 2015)'
_computing_structure_solution 'olex2.solve (Bourhis et al., 2015)'
_diffrn_ambient_temperature 105.5
_diffrn_detector_area_resol_mean 16.0971
_diffrn_measured_fraction_theta_full 0.998
_diffrn_measured_fraction_theta_max 0.998
_diffrn_measurement_details
;
#__ type_ start__ end____ width___ exp.time_
  1 omega  -33.00   49.00   1.0000    4.4000
omega____ theta____ kappa____ phi______ frames
    -      -13.3660   37.0000 -120.0000 82

#__ type_ start__ end____ width___ exp.time_
  2 omega  -48.00  -17.00   1.0000    4.4000
omega____ theta____ kappa____ phi______ frames
    -      -13.3660  -37.0000  -90.0000 31

#__ type_ start__ end____ width___ exp.time_
  3 omega   14.00   64.00   1.0000    4.4000
omega____ theta____ kappa____ phi______ frames
    -       18.6785   49.0000  -53.0000 50

#__ type_ start__ end____ width___ exp.time_
  4 omega   -2.00   68.00   1.0000    4.4000
omega____ theta____ kappa____ phi______ frames
    -       18.6785   77.0000   30.0000 70
;
_diffrn_measurement_device_type 'Xcalibur, Eos, Gemini'
_diffrn_measurement_method '\w scans'
_diffrn_orient_matrix_UB_11 -0.0581240000
_diffrn_orient_matrix_UB_12 0.0175496000
_diffrn_orient_matrix_UB_13 0.0152942000
_diffrn_orient_matrix_UB_21 0.0372376000
_diffrn_orient_matrix_UB_22 0.0482828000
_diffrn_orient_matrix_UB_23 0.0204220000
_diffrn_orient_matrix_UB_31 -0.0209929000
_diffrn_orient_matrix_UB_32 0.0371807000
_diffrn_orient_matrix_UB_33 -0.0337672000
_diffrn_radiation_monochromator graphite
_diffrn_radiation_type MoK\a
_diffrn_radiation_wavelength 0.71073
_diffrn_reflns_av_R_equivalents 0.0270
_diffrn_reflns_av_unetI/netI 0.0360
_diffrn_reflns_Laue_measured_fraction_full 0.998
_diffrn_reflns_Laue_measured_fraction_max 0.998
_diffrn_reflns_limit_h_max 11
_diffrn_reflns_limit_h_min -8
_diffrn_reflns_limit_k_max 11
_diffrn_reflns_limit_k_min -13
_diffrn_reflns_limit_l_max 19
_diffrn_reflns_limit_l_min -20
_diffrn_reflns_number 7815
_diffrn_reflns_point_group_measured_fraction_full 0.998
_diffrn_reflns_point_group_measured_fraction_max 0.998
_diffrn_reflns_theta_full 25.097
_diffrn_reflns_theta_max 25.097
_diffrn_reflns_theta_min 3.038
_diffrn_source 'Enhance (Mo) X-ray Source'
_exptl_absorpt_coefficient_mu 0.097
_exptl_absorpt_correction_T_max 1.00000
_exptl_absorpt_correction_T_min 0.93604
_exptl_absorpt_correction_type multi-scan
_exptl_absorpt_process_details
;
CrysAlisPro, Agilent Technologies,
Version 1.171.35.11 (release 16-05-2011 CrysAlis171 .NET)
(compiled May 16 2011,17:55:39)
Empirical absorption correction using spherical harmonics,
 implemented in SCALE3 ABSPACK scaling algorithm.
;
_exptl_crystal_density_diffrn 1.346
_exptl_crystal_description block
_exptl_crystal_F_000 800
_exptl_crystal_size_max 0.18
_exptl_crystal_size_mid 0.16
_exptl_crystal_size_min 0.15
_refine_diff_density_max 0.276
_refine_diff_density_min -0.198
_refine_diff_density_rms 0.042
_refine_ls_extinction_method none
_refine_ls_goodness_of_fit_ref 1.020
_refine_ls_hydrogen_treatment constr
_refine_ls_matrix_type full
_refine_ls_number_parameters 257
_refine_ls_number_reflns 3336
_refine_ls_number_restraints 3
_refine_ls_restrained_S_all 1.021
_refine_ls_R_factor_all 0.0487
_refine_ls_R_factor_gt 0.0385
_refine_ls_shift/su_max 0.001
_refine_ls_shift/su_mean 0.000
_refine_ls_structure_factor_coef Fsqd
_refine_ls_weighting_details 'w=1/[\s^2^(Fo^2^)+(0.0445P)^2^+0.5856P] where P=(Fo^2^+2Fc^2^)/3'
_refine_ls_weighting_scheme calc
_refine_ls_wR_factor_gt 0.0925
_refine_ls_wR_factor_ref 0.0990
_reflns_Friedel_coverage 0.000
_reflns_number_gt 2813
_reflns_number_total 3336
_reflns_threshold_expression 'I > 2\s(I)'
_cod_data_source_file am8b10322_si_002.cif
_cod_data_source_block exp_4241
_cod_original_cell_volume 1877.01(15)
_cod_database_code 4515400
_shelx_shelxl_version_number 2014/7
_shelx_space_group_comment
;
The symmetry employed for this shelxl refinement is uniquely defined
by the following loop, which should always be used as a source of
symmetry information in preference to the above space-group names.
They are only intended as comments.
;
_shelx_estimated_absorpt_t_max 0.986
_shelx_estimated_absorpt_t_min 0.983
_reflns_odcompleteness_completeness 99.75
_reflns_odcompleteness_iscentric 1
_reflns_odcompleteness_theta 26.32
_olex2_refinement_description
;
1. Fixed Uiso
 At 1.2 times of:
  All C(H) groups
 At 1.5 times of:
  All C(H,H,H) groups
2. Rigid bond restraints
 O5, N2, O4, N2
 with sigma for 1-2 distances of 0.001 and sigma for 1-3 distances of 0.002
3.a Aromatic/amide H refined with riding coordinates:
 C20(H20), C14(H14), C17(H17), C18(H18), C8(H8), C6(H6), C13(H13), C5(H5)
3.b Idealised Me refined as rotating group:
 C11(H11A,H11B,H11C), C21(H21A,H21B,H21C), C12(H12A,H12B,H12C), C10(H10A,H10B,
 H10C)
;
_olex2_submission_special_instructions 'No special instructions were received'

loop_
_space_group_symop_operation_xyz
'x, y, z'
'-x, y+1/2, -z+1/2'
'-x, -y, -z'
'x, -y-1/2, z-1/2'

loop_
_atom_site_label
_atom_site_type_symbol
_atom_site_fract_x
_atom_site_fract_y
_atom_site_fract_z
_atom_site_U_iso_or_equiv
_atom_site_adp_type
_atom_site_occupancy
_atom_site_site_symmetry_order
_atom_site_calc_flag
_atom_site_refinement_flags_posn
_atom_site_refinement_flags_adp
O3 O 0.91395(11) 0.38395(9) 0.15348(6) 0.0223(3) Uani 1 1 d . .
O2 O 1.32022(10) 0.41866(10) 0.56784(6) 0.0247(3) Uani 1 1 d . .
O1 O 1.45594(11) 0.36362(10) 0.48347(6) 0.0261(3) Uani 1 1 d . .
C20 C 0.65788(15) 0.33949(14) -0.02840(9) 0.0187(3) Uani 1 1 d . .
H20 H 0.6117 0.2791 -0.0599 0.022 Uiso 1 1 calc R .
N2 N 0.53619(13) 0.48628(13) -0.12206(8) 0.0250(3) Uani 1 1 d . U
C14 C 0.78226(15) 0.19008(14) 0.06792(9) 0.0194(3) Uani 1 1 d . .
H14 H 0.7411 0.1265 0.0374 0.023 Uiso 1 1 calc R .
N1 N 0.88342(12) 0.26736(12) 0.26430(7) 0.0194(3) Uani 1 1 d . .
C9 C 1.34268(15) 0.38113(13) 0.49669(9) 0.0188(3) Uani 1 1 d . .
C3 C 1.11132(15) 0.30033(13) 0.30470(9) 0.0172(3) Uani 1 1 d . .
C16 C 0.81985(15) 0.40485(14) 0.08630(9) 0.0184(3) Uani 1 1 d . .
O4 O 0.48530(12) 0.40288(11) -0.16508(7) 0.0349(3) Uani 1 1 d . U
C15 C 0.75143(15) 0.31184(13) 0.04049(9) 0.0176(3) Uani 1 1 d . .
C7 C 1.21582(15) 0.36103(13) 0.43737(8) 0.0172(3) Uani 1 1 d . .
O5 O 0.50820(12) 0.59217(11) -0.13715(7) 0.0351(3) Uani 1 1 d . U
C4 C 0.98365(15) 0.30570(13) 0.32675(9) 0.0180(3) Uani 1 1 d . .
C17 C 0.79546(16) 0.52409(14) 0.06372(9) 0.0215(4) Uani 1 1 d . .
H17 H 0.8422 0.5851 0.0943 0.026 Uiso 1 1 calc R .
C18 C 0.70156(16) 0.55068(14) -0.00429(9) 0.0219(4) Uani 1 1 d . .
H18 H 0.6835 0.6297 -0.0196 0.026 Uiso 1 1 calc R .
C19 C 0.63460(15) 0.45800(14) -0.04941(9) 0.0195(3) Uani 1 1 d . .
C8 C 1.22740(15) 0.32682(13) 0.35976(9) 0.0183(3) Uani 1 1 d . .
H8 H 1.3124 0.3220 0.3456 0.022 Uiso 1 1 calc R .
C6 C 1.08713(15) 0.36883(14) 0.45769(9) 0.0200(3) Uani 1 1 d . .
H6 H 1.0801 0.3925 0.5090 0.024 Uiso 1 1 calc R .
C1 C 0.93584(15) 0.26478(13) 0.19053(9) 0.0190(3) Uani 1 1 d . .
C11 C 1.13693(16) 0.11968(14) 0.22477(9) 0.0225(4) Uani 1 1 d . .
H11A H 1.2299 0.1129 0.2518 0.034 Uiso 1 1 calc GR .
H11B H 1.1278 0.0878 0.1718 0.034 Uiso 1 1 calc GR .
H11C H 1.0796 0.0757 0.2536 0.034 Uiso 1 1 calc GR .
C13 C 0.86835(15) 0.16825(14) 0.13585(9) 0.0198(3) Uani 1 1 d . .
H13 H 0.8878 0.0891 0.1503 0.024 Uiso 1 1 calc R .
C5 C 0.96958(16) 0.34196(14) 0.40290(9) 0.0209(3) Uani 1 1 d . .
H5 H 0.8843 0.3480 0.4166 0.025 Uiso 1 1 calc R .
C21 C 0.73945(16) 0.28756(16) 0.26331(10) 0.0283(4) Uani 1 1 d . .
H21A H 0.7153 0.2530 0.3102 0.042 Uiso 1 1 calc GR .
H21B H 0.6865 0.2510 0.2166 0.042 Uiso 1 1 calc GR .
H21C H 0.7216 0.3719 0.2624 0.042 Uiso 1 1 calc GR .
C2 C 1.09447(15) 0.25236(14) 0.22013(9) 0.0185(3) Uani 1 1 d . .
C12 C 1.17676(17) 0.32041(15) 0.16792(9) 0.0266(4) Uani 1 1 d . .
H12A H 1.1592 0.4045 0.1709 0.040 Uiso 1 1 calc GR .
H12B H 1.1509 0.2941 0.1136 0.040 Uiso 1 1 calc GR .
H12C H 1.2719 0.3055 0.1864 0.040 Uiso 1 1 calc GR .
C10 C 1.44069(17) 0.42801(17) 0.62984(9) 0.0298(4) Uani 1 1 d . .
H10A H 1.5012 0.4865 0.6147 0.045 Uiso 1 1 calc GR .
H10B H 1.4856 0.3519 0.6369 0.045 Uiso 1 1 calc GR .
H10C H 1.4150 0.4518 0.6790 0.045 Uiso 1 1 calc GR .

loop_
_atom_site_aniso_label
_atom_site_aniso_U_11
_atom_site_aniso_U_22
_atom_site_aniso_U_33
_atom_site_aniso_U_23
_atom_site_aniso_U_13
_atom_site_aniso_U_12
O3 0.0311(6) 0.0156(6) 0.0162(5) 0.0013(4) -0.0056(4) -0.0002(5)
O2 0.0222(6) 0.0356(7) 0.0149(5) -0.0018(5) -0.0001(4) -0.0019(5)
O1 0.0202(6) 0.0301(7) 0.0266(6) -0.0065(5) 0.0011(5) 0.0012(5)
C20 0.0186(8) 0.0235(9) 0.0146(7) -0.0014(6) 0.0045(6) -0.0028(7)
N2 0.0203(7) 0.0330(7) 0.0210(7) 0.0065(5) 0.0024(5) 0.0015(6)
C14 0.0215(8) 0.0176(8) 0.0187(8) -0.0027(6) 0.0026(6) -0.0030(6)
N1 0.0168(7) 0.0249(7) 0.0158(6) 0.0003(5) 0.0015(5) 0.0006(5)
C9 0.0242(9) 0.0132(8) 0.0190(8) 0.0014(6) 0.0042(6) 0.0010(6)
C3 0.0206(8) 0.0143(8) 0.0165(7) 0.0024(6) 0.0030(6) 0.0016(6)
C16 0.0195(8) 0.0224(8) 0.0131(7) 0.0012(6) 0.0030(6) 0.0017(6)
O4 0.0339(7) 0.0429(7) 0.0230(6) 0.0000(5) -0.0067(5) -0.0017(6)
C15 0.0187(8) 0.0200(8) 0.0148(7) 0.0005(6) 0.0049(6) 0.0006(6)
C7 0.0210(8) 0.0130(8) 0.0171(8) 0.0021(6) 0.0024(6) 0.0007(6)
O5 0.0305(7) 0.0351(6) 0.0362(7) 0.0159(6) -0.0031(5) 0.0054(6)
C4 0.0199(8) 0.0156(8) 0.0174(7) 0.0028(6) 0.0004(6) 0.0010(6)
C17 0.0278(9) 0.0181(8) 0.0180(8) -0.0011(6) 0.0027(6) -0.0012(7)
C18 0.0271(9) 0.0191(8) 0.0203(8) 0.0051(6) 0.0069(7) 0.0042(7)
C19 0.0160(7) 0.0279(9) 0.0150(7) 0.0043(7) 0.0037(6) 0.0024(7)
C8 0.0197(8) 0.0153(8) 0.0203(8) 0.0017(6) 0.0043(6) 0.0014(6)
C6 0.0265(8) 0.0194(8) 0.0140(7) 0.0004(6) 0.0039(6) 0.0029(7)
C1 0.0243(8) 0.0154(8) 0.0166(8) 0.0025(6) 0.0020(6) 0.0010(6)
C11 0.0238(8) 0.0247(9) 0.0184(8) -0.0024(7) 0.0026(6) 0.0026(7)
C13 0.0230(8) 0.0142(8) 0.0216(8) 0.0015(6) 0.0029(6) -0.0001(6)
C5 0.0201(8) 0.0254(9) 0.0182(8) 0.0034(7) 0.0061(6) 0.0030(7)
C21 0.0195(8) 0.0404(11) 0.0241(9) -0.0029(8) 0.0018(7) -0.0006(8)
C2 0.0198(8) 0.0193(8) 0.0160(8) 0.0007(6) 0.0024(6) -0.0006(6)
C12 0.0301(9) 0.0308(10) 0.0196(8) -0.0004(7) 0.0067(7) -0.0047(8)
C10 0.0249(9) 0.0443(11) 0.0173(8) 0.0005(7) -0.0033(7) -0.0067(8)

loop_
_atom_type_symbol
_atom_type_description
_atom_type_scat_dispersion_real
_atom_type_scat_dispersion_imag
_atom_type_scat_source
C C 0.0033 0.0016 'International Tables Vol C Tables 4.2.6.8 and 6.1.1.4'
H H 0.0000 0.0000 'International Tables Vol C Tables 4.2.6.8 and 6.1.1.4'
N N 0.0061 0.0033 'International Tables Vol C Tables 4.2.6.8 and 6.1.1.4'
O O 0.0106 0.0060 'International Tables Vol C Tables 4.2.6.8 and 6.1.1.4'

loop_
_geom_angle_atom_site_label_1
_geom_angle_atom_site_label_2
_geom_angle_atom_site_label_3
_geom_angle
C16 O3 C1 122.70(11)
C9 O2 C10 115.02(12)
C15 C20 H20 120.5
C19 C20 H20 120.5
C19 C20 C15 119.06(14)
O4 N2 C19 118.36(13)
O5 N2 O4 123.35(13)
O5 N2 C19 118.30(14)
C15 C14 H14 119.5
C13 C14 H14 119.5
C13 C14 C15 121.04(14)
C4 N1 C1 110.12(12)
C4 N1 C21 122.12(13)
C1 N1 C21 120.85(12)
O2 C9 C7 113.28(13)
O1 C9 O2 122.77(14)
O1 C9 C7 123.94(14)
C4 C3 C2 109.15(13)
C8 C3 C4 120.09(14)
C8 C3 C2 130.51(14)
O3 C16 C15 122.04(13)
O3 C16 C17 116.99(13)
C17 C16 C15 120.96(14)
C20 C15 C14 123.21(14)
C20 C15 C16 119.07(14)
C16 C15 C14 117.72(13)
C8 C7 C9 118.12(13)
C6 C7 C9 122.09(13)
C6 C7 C8 119.70(13)
N1 C4 C3 110.18(13)
N1 C4 C5 128.33(14)
C5 C4 C3 121.46(14)
C16 C17 H17 120.2
C18 C17 C16 119.55(15)
C18 C17 H17 120.2
C17 C18 H18 120.5
C17 C18 C19 119.09(15)
C19 C18 H18 120.5
C20 C19 N2 118.70(14)
C20 C19 C18 122.27(14)
C18 C19 N2 119.03(14)
C3 C8 C7 119.37(14)
C3 C8 H8 120.3
C7 C8 H8 120.3
C7 C6 H6 119.3
C5 C6 C7 121.47(14)
C5 C6 H6 119.3
O3 C1 C13 111.81(12)
O3 C1 C2 105.99(11)
N1 C1 O3 107.74(12)
N1 C1 C13 111.00(12)
N1 C1 C2 103.40(11)
C13 C1 C2 116.25(12)
H11A C11 H11B 109.5
H11A C11 H11C 109.5
H11B C11 H11C 109.5
C2 C11 H11A 109.5
C2 C11 H11B 109.5
C2 C11 H11C 109.5
C14 C13 C1 123.40(14)
C14 C13 H13 118.3
C1 C13 H13 118.3
C4 C5 H5 121.1
C6 C5 C4 117.86(14)
C6 C5 H5 121.1
N1 C21 H21A 109.5
N1 C21 H21B 109.5
N1 C21 H21C 109.5
H21A C21 H21B 109.5
H21A C21 H21C 109.5
H21B C21 H21C 109.5
C3 C2 C1 101.32(12)
C3 C2 C11 108.16(12)
C3 C2 C12 113.78(13)
C11 C2 C1 110.61(12)
C12 C2 C1 113.03(12)
C12 C2 C11 109.62(13)
C2 C12 H12A 109.5
C2 C12 H12B 109.5
C2 C12 H12C 109.5
H12A C12 H12B 109.5
H12A C12 H12C 109.5
H12B C12 H12C 109.5
O2 C10 H10A 109.5
O2 C10 H10B 109.5
O2 C10 H10C 109.5
H10A C10 H10B 109.5
H10A C10 H10C 109.5
H10B C10 H10C 109.5

loop_
_geom_bond_atom_site_label_1
_geom_bond_atom_site_label_2
_geom_bond_distance
O3 C16 1.3587(17)
O3 C1 1.4741(18)
O2 C9 1.3434(18)
O2 C10 1.4492(18)
O1 C9 1.2137(18)
C20 H20 0.9300
C20 C15 1.392(2)
C20 C19 1.382(2)
N2 O4 1.2357(18)
N2 O5 1.2334(18)
N2 C19 1.4641(19)
C14 H14 0.9300
C14 C15 1.454(2)
C14 C13 1.329(2)
N1 C4 1.3857(19)
N1 C1 1.4533(19)
N1 C21 1.456(2)
C9 C7 1.483(2)
C3 C4 1.401(2)
C3 C8 1.381(2)
C3 C2 1.519(2)
C16 C15 1.400(2)
C16 C17 1.397(2)
C7 C8 1.404(2)
C7 C6 1.399(2)
C4 C5 1.394(2)
C17 H17 0.9300
C17 C18 1.380(2)
C18 H18 0.9300
C18 C19 1.386(2)
C8 H8 0.9300
C6 H6 0.9300
C6 C5 1.390(2)
C1 C13 1.501(2)
C1 C2 1.579(2)
C11 H11A 0.9600
C11 H11B 0.9600
C11 H11C 0.9600
C11 C2 1.542(2)
C13 H13 0.9300
C5 H5 0.9300
C21 H21A 0.9600
C21 H21B 0.9600
C21 H21C 0.9600
C2 C12 1.527(2)
C12 H12A 0.9600
C12 H12B 0.9600
C12 H12C 0.9600
C10 H10A 0.9600
C10 H10B 0.9600
C10 H10C 0.9600

loop_
_geom_torsion_atom_site_label_1
_geom_torsion_atom_site_label_2
_geom_torsion_atom_site_label_3
_geom_torsion_atom_site_label_4
_geom_torsion
O3 C16 C15 C20 -178.94(13)
O3 C16 C15 C14 1.2(2)
O3 C16 C17 C18 179.60(13)
O3 C1 C13 C14 -9.8(2)
O3 C1 C2 C3 90.88(13)
O3 C1 C2 C11 -154.62(12)
O3 C1 C2 C12 -31.26(16)
O2 C9 C7 C8 177.18(13)
O2 C9 C7 C6 -6.3(2)
O1 C9 C7 C8 -4.1(2)
O1 C9 C7 C6 172.37(15)
N1 C4 C5 C6 175.54(14)
N1 C1 C13 C14 110.52(16)
N1 C1 C2 C3 -22.34(14)
N1 C1 C2 C11 92.17(14)
N1 C1 C2 C12 -144.48(13)
C9 C7 C8 C3 176.02(13)
C9 C7 C6 C5 -175.62(14)
C3 C4 C5 C6 -2.2(2)
C16 O3 C1 N1 -108.62(14)
C16 O3 C1 C13 13.61(19)
C16 O3 C1 C2 141.21(13)
C16 C17 C18 C19 -0.8(2)
O4 N2 C19 C20 -5.4(2)
O4 N2 C19 C18 174.33(14)
C15 C20 C19 N2 179.89(13)
C15 C20 C19 C18 0.2(2)
C15 C14 C13 C1 2.3(2)
C15 C16 C17 C18 0.7(2)
C7 C6 C5 C4 0.6(2)
O5 N2 C19 C20 174.52(14)
O5 N2 C19 C18 -5.8(2)
C4 N1 C1 O3 -88.19(14)
C4 N1 C1 C13 149.07(13)
C4 N1 C1 C2 23.74(15)
C4 C3 C8 C7 -1.1(2)
C4 C3 C2 C1 14.62(15)
C4 C3 C2 C11 -101.70(14)
C4 C3 C2 C12 136.24(14)
C17 C16 C15 C20 -0.1(2)
C17 C16 C15 C14 -179.96(14)
C17 C18 C19 C20 0.4(2)
C17 C18 C19 N2 -179.28(13)
C19 C20 C15 C14 179.54(14)
C19 C20 C15 C16 -0.4(2)
C8 C3 C4 N1 -175.61(13)
C8 C3 C4 C5 2.5(2)
C8 C3 C2 C1 -171.33(15)
C8 C3 C2 C11 72.4(2)
C8 C3 C2 C12 -49.7(2)
C8 C7 C6 C5 0.8(2)
C6 C7 C8 C3 -0.5(2)
C1 O3 C16 C15 -10.0(2)
C1 O3 C16 C17 171.05(13)
C1 N1 C4 C3 -15.23(17)
C1 N1 C4 C5 166.79(15)
C13 C14 C15 C20 -177.24(15)
C13 C14 C15 C16 2.7(2)
C13 C1 C2 C3 -144.22(13)
C13 C1 C2 C11 -29.72(17)
C13 C1 C2 C12 93.64(16)
C21 N1 C4 C3 -166.25(14)
C21 N1 C4 C5 15.8(2)
C21 N1 C1 O3 63.26(17)
C21 N1 C1 C13 -59.47(18)
C21 N1 C1 C2 175.19(13)
C2 C3 C4 N1 -0.84(17)
C2 C3 C4 C5 177.31(14)
C2 C3 C8 C7 -174.59(14)
C2 C1 C13 C14 -131.70(16)
C10 O2 C9 O1 -4.6(2)
C10 O2 C9 C7 174.16(13)
